data_7118175
loop_
_publ_author_name
'Jan Wenz'
'Christoph A. Rettenmeier'
'Hubert Wadepohl'
'Lutz H. Gade'

_publ_section_title
;
 Catalytic C-F bond activation of geminal difluorocyclopropanes by
 nickel(I) complexes via a radical mechanism
;
_journal_name_full Chem.Commun.
_journal_page_first 202
_journal_paper_doi 10.1039/c5cc08950F
_journal_volume 52
_journal_year 2016
_chemical_absolute_configuration .
_chemical_formula_moiety 'C15 H12 F2'
_chemical_formula_sum 'C15 H12 F2'
_chemical_formula_weight 230.25
_space_group_crystal_system monoclinic
_space_group_IT_number 15
_space_group_name_Hall '-C 2yc'
_space_group_name_H-M_alt 'C 1 2/c 1'
_symmetry_cell_setting monoclinic
_symmetry_Int_Tables_number 15
_symmetry_space_group_name_Hall '-C 2yc'
_symmetry_space_group_name_H-M 'C 1 2/c 1'
_atom_sites_solution_hydrogens difmap
_atom_sites_solution_primary iterative
_atom_sites_solution_secondary difmap
_audit_block_code ga_jw5
_audit_creation_date 2015-04-08
_audit_creation_method
;
Olex2 1.2
(compiled 2015.01.26 svn.r3151 for OlexSys, GUI svn.r4998)
;
_audit_update_record
;
2015-09-25 deposited with the CCDC.
2015-11-09 downloaded from the CCDC.
;
_cell_angle_alpha 90
_cell_angle_beta 107.995(7)
_cell_angle_gamma 90
_cell_formula_units_Z 8
_cell_length_a 24.870(15)
_cell_length_b 5.944(4)
_cell_length_c 16.266(10)
_cell_measurement_temperature 100(2)
_cell_volume 2287(3)
_computing_cell_refinement
;
SAINT (see _computing_data_reduction). Includes estimated systematic errors
 of the unit cell constants from Monte Carlo simulations.
;
_computing_data_collection 'SMART-5.631 (Bruker AXS, 2003)'
_computing_data_reduction 'SAINT V8.34A (Bruker AXS, 1997-2013),SADABS (Sheldrick and Bruker AXS, 1997-2014)'
_computing_molecular_graphics 'Olex2 (Dolomanov et al., 2009)'
_computing_publication_material 'encif (Wadepohl, 2009-14); encifer 1.5 (CCDC, 2014)'
_computing_structure_refinement 'ShelXL (Sheldrick, 2008)'
_computing_structure_solution 'SUPERFLIP (Palatinus, 2007-2009)'
_diffrn_ambient_environment 'perfluoro polyether oil / N~2~'
_diffrn_ambient_temperature 100(1)
_diffrn_detector 'CCD plate'
_diffrn_detector_area_resol_mean 8.19
_diffrn_detector_type CCD-PXL-KAF2
_diffrn_measured_fraction_theta_full 1.000
_diffrn_measured_fraction_theta_max 0.934
_diffrn_measurement_device 'three-circle diffractometer'
_diffrn_measurement_device_type 'Bruker AXS Smart 1000'
_diffrn_measurement_method '\f- and \w-scans'
_diffrn_measurement_specimen_support 'polyimid foil'
_diffrn_radiation_monochromator graphite
_diffrn_radiation_probe x-ray
_diffrn_radiation_type MoK\a
_diffrn_radiation_wavelength 0.71073
_diffrn_reflns_av_R_equivalents 0.0470
_diffrn_reflns_av_unetI/netI 0.0370
_diffrn_reflns_Laue_measured_fraction_full 1.000
_diffrn_reflns_Laue_measured_fraction_max 0.934
_diffrn_reflns_limit_h_max 36
_diffrn_reflns_limit_h_min -36
_diffrn_reflns_limit_k_max 8
_diffrn_reflns_limit_k_min -8
_diffrn_reflns_limit_l_max 24
_diffrn_reflns_limit_l_min -24
_diffrn_reflns_number 34259
_diffrn_reflns_point_group_measured_fraction_full 1.000
_diffrn_reflns_point_group_measured_fraction_max 0.934
_diffrn_reflns_theta_full 25.242
_diffrn_reflns_theta_max 32.431
_diffrn_reflns_theta_min 1.722
_diffrn_source 'sealed X-Ray tube (Mo)'
_diffrn_source_type 'fine focus tube'
_diffrn_standards_number 0
_exptl_absorpt_coefficient_mu 0.099
_exptl_absorpt_correction_T_max 0.746416
_exptl_absorpt_correction_T_min 0.651067
_exptl_absorpt_correction_type multi-scan
_exptl_absorpt_process_details
;
multi-scan from symmetry-related measurements (Blessing 1995)
SADABS (see _computing_data_reduction)
;
_exptl_crystal_colour colourless
_exptl_crystal_density_diffrn 1.337
_exptl_crystal_description plate
_exptl_crystal_F_000 960
_exptl_crystal_size_max 0.550
_exptl_crystal_size_mid 0.130
_exptl_crystal_size_min 0.130
_refine_diff_density_max 0.371
_refine_diff_density_min -0.280
_refine_diff_density_rms 0.084
_refine_ls_extinction_coef .
_refine_ls_extinction_method none
_refine_ls_goodness_of_fit_ref 1.067
_refine_ls_hydrogen_treatment mixed
_refine_ls_matrix_type full
_refine_ls_number_parameters 191
_refine_ls_number_reflns 5453
_refine_ls_number_restraints 0
_refine_ls_restrained_S_all 1.067
_refine_ls_R_factor_all 0.0639
_refine_ls_R_factor_gt 0.0466
_refine_ls_shift/su_max 0.000
_refine_ls_shift/su_mean 0.000
_refine_ls_structure_factor_coef Fsqd
_refine_ls_weighting_details 'w=1/[\s^2^(Fo^2^)+(0.0625P)^2^+0.7491P] where P=(Fo^2^+2Fc^2^)/3'
_refine_ls_weighting_scheme calc
_refine_ls_wR_factor_gt 0.1099
_refine_ls_wR_factor_ref 0.1185
_reflns_Friedel_coverage 0.000
_reflns_Friedel_fraction_full .
_reflns_Friedel_fraction_max .
_reflns_number_gt 4459
_reflns_number_total 5453
_reflns_threshold_expression 'I > 2\s(I)'
_cod_data_source_file c5cc08950f2.cif
_cod_data_source_block ga_jw5_5
_cod_original_cell_volume 2287(2)
_cod_original_sg_symbol_H-M 'C 2/c'
_cod_database_code 7118175
_audit_block_refno 2396
_shelx_space_group_comment
;
The symmetry employed for this shelxl refinement is uniquely defined
by the following loop, which should always be used as a source of
symmetry information in preference to the above space-group names.
They are only intended as comments.
;
_shelx_estimated_absorpt_t_max 0.987
_shelx_estimated_absorpt_t_min 0.948
_shelxl_version_number 2014/7
_olex2_refinement_description
;
1. Twinned data refinement
 Scales: 0.3374(11) 0.6626(11)
2. Fixed Uiso
 At 1.2 times of:
  All C(H) groups, All C(H,H) groups
;
_olex2_submission_special_instructions 'No special instructions were received'

loop_
_symmetry_equiv_pos_as_xyz
'x, y, z'
'-x, y, -z+1/2'
'x+1/2, y+1/2, z'
'-x+1/2, y+1/2, -z+1/2'
'-x, -y, -z'
'x, -y, z-1/2'
'-x+1/2, -y+1/2, -z'
'x+1/2, -y+1/2, z-1/2'

loop_
_atom_site_label
_atom_site_type_symbol
_atom_site_fract_x
_atom_site_fract_y
_atom_site_fract_z
_atom_site_U_iso_or_equiv
_atom_site_adp_type
_atom_site_occupancy
_atom_site_site_symmetry_order
_atom_site_calc_flag
_atom_site_refinement_flags_posn
_atom_site_refinement_flags_adp
_atom_site_refinement_flags_occupancy
_atom_site_disorder_assembly
_atom_site_disorder_group
F1 F 0.44167(4) -0.22197(15) 0.41896(6) 0.0242(2) Uani 1 1 d . . . . .
F2 F 0.48616(4) -0.10650(15) 0.33019(6) 0.0250(2) Uani 1 1 d . . . . .
C10 C 0.34718(5) 0.0765(2) 0.34693(8) 0.0127(2) Uani 1 1 d . . . . .
C4 C 0.39893(5) 0.1952(2) 0.24132(9) 0.0133(2) Uani 1 1 d . . . . .
C1 C 0.40233(5) 0.1110(2) 0.32977(8) 0.0129(2) Uani 1 1 d . . . . .
C11 C 0.32371(6) 0.2503(2) 0.38204(9) 0.0161(3) Uani 1 1 d . . . . .
H11 H 0.3430(7) 0.390(3) 0.3975(11) 0.019 Uiso 1 1 d R . . . .
C2 C 0.45003(6) -0.0425(2) 0.37272(10) 0.0178(3) Uani 1 1 d . . . . .
C15 C 0.31741(6) -0.1252(2) 0.32584(9) 0.0163(3) Uani 1 1 d . . . . .
H15 H 0.3337(7) -0.247(3) 0.3007(12) 0.020 Uiso 1 1 d R . . . .
C9 C 0.37336(6) 0.0617(2) 0.16939(9) 0.0172(3) Uani 1 1 d . . . . .
H9 H 0.3577(8) -0.084(3) 0.1771(11) 0.021 Uiso 1 1 d R . . . .
C5 C 0.42045(6) 0.4040(2) 0.22863(10) 0.0182(3) Uani 1 1 d . . . . .
H5 H 0.4377(10) 0.494(2) 0.2790(14) 0.022 Uiso 1 1 d R . . . .
C12 C 0.27189(6) 0.2230(3) 0.39640(10) 0.0210(3) Uani 1 1 d . . . . .
H12 H 0.2563(8) 0.343(3) 0.4216(12) 0.025 Uiso 1 1 d R . . . .
C3 C 0.45329(6) 0.1852(3) 0.40803(10) 0.0200(3) Uani 1 1 d . . . . .
H3A H 0.4809(8) 0.279(3) 0.3988(11) 0.024 Uiso 1 1 d R . . . .
H3B H 0.4453(8) 0.206(3) 0.4589(12) 0.024 Uiso 1 1 d R . . . .
C14 C 0.26542(6) -0.1515(2) 0.33958(10) 0.0209(3) Uani 1 1 d . . . . .
H14 H 0.2448(8) -0.289(3) 0.3266(12) 0.025 Uiso 1 1 d R . . . .
C6 C 0.41690(7) 0.4768(2) 0.14612(12) 0.0224(3) Uani 1 1 d . . . . .
H6 H 0.4314(8) 0.618(3) 0.1364(12) 0.027 Uiso 1 1 d R . . . .
C8 C 0.36986(7) 0.1339(3) 0.08693(10) 0.0221(3) Uani 1 1 d . . . . .
H8 H 0.3522(10) 0.036(3) 0.0368(14) 0.027 Uiso 1 1 d R . . . .
C13 C 0.24262(7) 0.0218(3) 0.37517(11) 0.0231(3) Uani 1 1 d . . . . .
H13 H 0.2083(11) 0.000(3) 0.3845(15) 0.028 Uiso 1 1 d R . . . .
C7 C 0.39204(7) 0.3417(3) 0.07540(11) 0.0239(3) Uani 1 1 d . . . . .
H7 H 0.3888(8) 0.389(3) 0.0182(12) 0.029 Uiso 1 1 d R . . . .

loop_
_atom_site_aniso_label
_atom_site_aniso_U_11
_atom_site_aniso_U_22
_atom_site_aniso_U_33
_atom_site_aniso_U_23
_atom_site_aniso_U_13
_atom_site_aniso_U_12
F1 0.0223(4) 0.0264(4) 0.0222(5) 0.0108(4) 0.0046(4) 0.0049(3)
F2 0.0173(4) 0.0317(5) 0.0282(5) 0.0031(4) 0.0102(4) 0.0076(3)
C10 0.0115(5) 0.0145(5) 0.0113(6) 0.0014(5) 0.0023(5) -0.0011(5)
C4 0.0107(5) 0.0138(5) 0.0157(6) 0.0003(5) 0.0045(5) 0.0011(4)
C1 0.0111(5) 0.0138(5) 0.0123(6) -0.0015(5) 0.0013(5) -0.0013(4)
C11 0.0181(6) 0.0157(6) 0.0143(6) 0.0013(5) 0.0048(5) 0.0024(5)
C2 0.0130(6) 0.0232(6) 0.0165(7) 0.0038(5) 0.0036(5) 0.0024(5)
C15 0.0164(6) 0.0152(6) 0.0162(7) 0.0000(5) 0.0034(5) -0.0021(5)
C9 0.0176(6) 0.0164(6) 0.0170(7) -0.0015(5) 0.0046(5) -0.0011(5)
C5 0.0155(6) 0.0154(6) 0.0243(7) -0.0012(5) 0.0067(6) -0.0018(5)
C12 0.0210(7) 0.0250(7) 0.0191(7) 0.0055(6) 0.0093(6) 0.0089(5)
C3 0.0137(6) 0.0266(7) 0.0164(7) -0.0034(6) 0.0000(5) -0.0047(5)
C14 0.0163(6) 0.0230(7) 0.0218(7) 0.0055(6) 0.0034(5) -0.0048(5)
C6 0.0196(7) 0.0194(6) 0.0320(9) 0.0090(6) 0.0135(7) 0.0025(5)
C8 0.0236(7) 0.0262(7) 0.0158(7) -0.0013(6) 0.0050(6) 0.0053(6)
C13 0.0133(7) 0.0331(8) 0.0244(8) 0.0114(6) 0.0078(6) 0.0026(5)
C7 0.0225(7) 0.0306(8) 0.0219(8) 0.0102(6) 0.0118(6) 0.0104(6)

loop_
_atom_type_symbol
_atom_type_description
_atom_type_scat_dispersion_real
_atom_type_scat_dispersion_imag
_atom_type_scat_source
C C 0.0033 0.0016 'International Tables Vol C Tables 4.2.6.8 and 6.1.1.4'
H H 0.0000 0.0000 'International Tables Vol C Tables 4.2.6.8 and 6.1.1.4'
F F 0.0171 0.0103 'International Tables Vol C Tables 4.2.6.8 and 6.1.1.4'

loop_
_geom_angle_atom_site_label_1
_geom_angle_atom_site_label_2
_geom_angle_atom_site_label_3
_geom_angle
_geom_angle_site_symmetry_1
_geom_angle_site_symmetry_3
C11 C10 C1 119.94(12) . .
C11 C10 C15 118.72(13) . .
C15 C10 C1 121.31(12) . .
C9 C4 C1 119.40(12) . .
C5 C4 C1 121.92(12) . .
C5 C4 C9 118.67(13) . .
C10 C1 C4 116.18(11) . .
C10 C1 C3 116.62(12) . .
C4 C1 C3 118.69(11) . .
C2 C1 C10 118.16(12) . .
C2 C1 C4 117.06(11) . .
C2 C1 C3 57.34(10) . .
C10 C11 H11 120.9(10) . .
C12 C11 C10 120.70(13) . .
C12 C11 H11 118.4(10) . .
F1 C2 C1 120.37(13) . .
F1 C2 C3 120.59(13) . .
F2 C2 F1 107.63(12) . .
F2 C2 C1 119.57(13) . .
F2 C2 C3 119.88(13) . .
C3 C2 C1 63.68(10) . .
C10 C15 H15 118.8(10) . .
C14 C15 C10 120.49(13) . .
C14 C15 H15 120.7(10) . .
C4 C9 H9 119.7(10) . .
C8 C9 C4 120.82(14) . .
C8 C9 H9 119.5(10) . .
C4 C5 H5 117.3(11) . .
C6 C5 C4 120.60(14) . .
C6 C5 H5 122.1(11) . .
C11 C12 H12 120.2(11) . .
C13 C12 C11 120.13(14) . .
C13 C12 H12 119.6(11) . .
C1 C3 H3A 119.5(11) . .
C1 C3 H3B 115.3(12) . .
C2 C3 C1 58.98(9) . .
C2 C3 H3A 116.5(11) . .
C2 C3 H3B 118.5(11) . .
H3A C3 H3B 116.0(16) . .
C15 C14 H14 121.6(11) . .
C13 C14 C15 120.35(14) . .
C13 C14 H14 118.0(11) . .
C5 C6 H6 121.6(12) . .
C7 C6 C5 120.17(14) . .
C7 C6 H6 118.2(12) . .
C9 C8 H8 119.7(11) . .
C9 C8 C7 119.83(15) . .
C7 C8 H8 120.4(11) . .
C12 C13 H13 121.5(11) . .
C14 C13 C12 119.60(15) . .
C14 C13 H13 118.9(11) . .
C6 C7 C8 119.91(15) . .
C6 C7 H7 121.4(12) . .
C8 C7 H7 118.7(12) . .

loop_
_geom_bond_atom_site_label_1
_geom_bond_atom_site_label_2
_geom_bond_distance
_geom_bond_site_symmetry_2
F1 C2 1.3579(18) .
F2 C2 1.3472(18) .
C10 C1 1.496(2) .
C10 C11 1.3928(19) .
C10 C15 1.3949(19) .
C4 C1 1.501(2) .
C4 C9 1.394(2) .
C4 C5 1.3923(19) .
C1 C2 1.488(2) .
C1 C3 1.557(2) .
C11 H11 0.952(18) .
C11 C12 1.388(2) .
C2 C3 1.462(2) .
C15 H15 0.979(17) .
C15 C14 1.388(2) .
C9 H9 0.974(19) .
C9 C8 1.385(2) .
C5 H5 0.96(2) .
C5 C6 1.387(2) .
C12 H12 0.960(18) .
C12 C13 1.387(2) .
C3 H3A 0.933(19) .
C3 H3B 0.917(19) .
C14 H14 0.955(18) .
C14 C13 1.386(2) .
C6 H6 0.947(19) .
C6 C7 1.382(3) .
C8 H8 0.99(2) .
C8 C7 1.389(2) .
C13 H13 0.92(2) .
C7 H7 0.952(18) .

loop_
_geom_torsion_atom_site_label_1
_geom_torsion_atom_site_label_2
_geom_torsion_atom_site_label_3
_geom_torsion_atom_site_label_4
_geom_torsion
_geom_torsion_site_symmetry_1
_geom_torsion_site_symmetry_2
_geom_torsion_site_symmetry_3
_geom_torsion_site_symmetry_4
F1 C2 C3 C1 -111.27(15) . . . .
F2 C2 C3 C1 110.53(15) . . . .
C10 C1 C2 F1 6.51(19) . . . .
C10 C1 C2 F2 143.90(13) . . . .
C10 C1 C2 C3 -105.10(14) . . . .
C10 C1 C3 C2 107.80(13) . . . .
C10 C11 C12 C13 -0.5(2) . . . .
C10 C15 C14 C13 -0.6(2) . . . .
C4 C1 C2 F1 -140.16(13) . . . .
C4 C1 C2 F2 -2.77(19) . . . .
C4 C1 C2 C3 108.23(13) . . . .
C4 C1 C3 C2 -105.38(14) . . . .
C4 C9 C8 C7 0.0(2) . . . .
C4 C5 C6 C7 -0.2(2) . . . .
C1 C10 C11 C12 178.40(12) . . . .
C1 C10 C15 C14 -177.84(13) . . . .
C1 C4 C9 C8 -179.60(12) . . . .
C1 C4 C5 C6 179.72(13) . . . .
C11 C10 C1 C4 -91.41(15) . . . .
C11 C10 C1 C2 121.64(14) . . . .
C11 C10 C1 C3 56.25(16) . . . .
C11 C10 C15 C14 0.1(2) . . . .
C11 C12 C13 C14 0.0(2) . . . .
C15 C10 C1 C4 86.48(15) . . . .
C15 C10 C1 C2 -60.47(18) . . . .
C15 C10 C1 C3 -125.87(14) . . . .
C15 C10 C11 C12 0.46(19) . . . .
C15 C14 C13 C12 0.5(2) . . . .
C9 C4 C1 C10 -63.80(16) . . . .
C9 C4 C1 C2 83.52(16) . . . .
C9 C4 C1 C3 149.24(13) . . . .
C9 C4 C5 C6 -0.5(2) . . . .
C9 C8 C7 C6 -0.8(2) . . . .
C5 C4 C1 C10 115.95(14) . . . .
C5 C4 C1 C2 -96.73(15) . . . .
C5 C4 C1 C3 -31.00(18) . . . .
C5 C4 C9 C8 0.6(2) . . . .
C5 C6 C7 C8 0.9(2) . . . .
C3 C1 C2 F1 111.61(16) . . . .
C3 C1 C2 F2 -111.00(16) . . . .

loop_
_twin_individual_id
_twin_individual_mass_fraction_refined
1 0.3374(11)
2 0.6626(11)
